data_7209800
loop_
_publ_author_name
'Owczarzak, Anita M.'
'Kourkoumelis, Nikolaos'
'Hadjikakou, Sotiris K.'
'Kubicki, Maciej'

_publ_section_title
;
 The impact of the anion size on the crystal packing in
 2-mercaptopyrimidine halides; isostructurality and polymorphism
;
_journal_issue 18
_journal_name_full CrystEngComm
_journal_page_first 3607
_journal_paper_doi 10.1039/c3ce40240a
_journal_volume 15
_journal_year 2013
_chemical_formula_moiety 'C4 H5 N2 S, I'
_chemical_formula_sum 'C4 H5 I N2 S'
_chemical_formula_weight 240.06
_chemical_name_systematic
;
?
;
_space_group_IT_number 61
_symmetry_cell_setting orthorhombic
_symmetry_space_group_name_Hall '-P 2ac 2ab'
_symmetry_space_group_name_H-M 'P b c a'
_atom_sites_solution_hydrogens geom
_atom_sites_solution_primary direct
_atom_sites_solution_secondary difmap
_audit_creation_method SHELXL-97
_cell_angle_alpha 90
_cell_angle_beta 90
_cell_angle_gamma 90
_cell_formula_units_Z 8
_cell_length_a 11.812(5)
_cell_length_b 9.152(5)
_cell_length_c 13.478(5)
_cell_measurement_reflns_used 1647
_cell_measurement_temperature 100(2)
_cell_measurement_theta_max 28.1895
_cell_measurement_theta_min 2.8097
_cell_volume 1457.0(11)
_computing_cell_refinement 'CrysAlis Pro (Oxford Diffraction (2009))'
_computing_data_collection 'CrysAlis Pro (Oxford Diffraction (2009))'
_computing_data_reduction 'CrysAlis Pro (Oxford Diffraction (2009))'
_computing_molecular_graphics 'Stereochemical Workstation (Siemens, 1989)'
_computing_publication_material 'SHELXL-97 (Sheldrick, 2008)'
_computing_structure_refinement 'SHELXL-97 (Sheldrick, 2008)'
_computing_structure_solution 'SIR92 (Altomare et al., 1993)'
_diffrn_ambient_temperature 100(1)
_diffrn_detector_area_resol_mean 16.1544
_diffrn_measured_fraction_theta_full 1.000
_diffrn_measured_fraction_theta_max 0.894
_diffrn_measurement_device_type 'Xcalibur, Eos'
_diffrn_measurement_method '\w scans'
_diffrn_radiation_monochromator graphite
_diffrn_radiation_source 'Enhance (Mo) X-ray Source'
_diffrn_radiation_type 'Mo K\a'
_diffrn_radiation_wavelength 0.7107
_diffrn_reflns_av_R_equivalents 0.0598
_diffrn_reflns_av_sigmaI/netI 0.0650
_diffrn_reflns_limit_h_max 14
_diffrn_reflns_limit_h_min -14
_diffrn_reflns_limit_k_max 12
_diffrn_reflns_limit_k_min -11
_diffrn_reflns_limit_l_max 17
_diffrn_reflns_limit_l_min -17
_diffrn_reflns_number 6674
_diffrn_reflns_theta_full 25.00
_diffrn_reflns_theta_max 28.21
_diffrn_reflns_theta_min 3.02
_exptl_absorpt_coefficient_mu 4.585
_exptl_absorpt_correction_T_max 1.00000
_exptl_absorpt_correction_T_min 0.91682
_exptl_absorpt_correction_type multi-scan
_exptl_absorpt_process_details
;
CrysAlisPro, Agilent Technologies,
Version 1.171.35.21 (release 20-01-2012 CrysAlis171 .NET)
(compiled Jan 23 2012,18:06:46)
Empirical absorption correction using spherical harmonics,
implemented in SCALE3 ABSPACK scaling algorithm.
;
_exptl_crystal_colour yellow
_exptl_crystal_density_diffrn 2.189
_exptl_crystal_density_method 'not measured'
_exptl_crystal_description block
_exptl_crystal_F_000 896
_exptl_crystal_size_max 0.05
_exptl_crystal_size_mid 0.05
_exptl_crystal_size_min 0.02
_refine_diff_density_max 1.576
_refine_diff_density_min -0.724
_refine_diff_density_rms 0.203
_refine_ls_extinction_method none
_refine_ls_goodness_of_fit_ref 1.064
_refine_ls_hydrogen_treatment constr
_refine_ls_matrix_type full
_refine_ls_number_parameters 73
_refine_ls_number_reflns 1599
_refine_ls_number_restraints 0
_refine_ls_restrained_S_all 1.064
_refine_ls_R_factor_all 0.0789
_refine_ls_R_factor_gt 0.0439
_refine_ls_shift/su_max 0.001
_refine_ls_shift/su_mean 0.000
_refine_ls_structure_factor_coef Fsqd
_refine_ls_weighting_details 'calc w=1/[\s^2^(Fo^2^)+(0.0289P)^2^+0.0000P] where P=(Fo^2^+2Fc^2^)/3'
_refine_ls_weighting_scheme calc
_refine_ls_wR_factor_gt 0.0743
_refine_ls_wR_factor_ref 0.0841
_reflns_number_gt 1107
_reflns_number_total 1599
_reflns_threshold_expression >2sigma(I)
_cod_data_source_file c3ce40240a.txt
_cod_data_source_block 5
_cod_original_sg_symbol_H-M 'P bca'
_cod_database_code 7209800

loop_
_symmetry_equiv_pos_as_xyz
'x, y, z'
'-x+1/2, -y, z+1/2'
'x+1/2, -y+1/2, -z'
'-x, y+1/2, -z+1/2'
'-x, -y, -z'
'x-1/2, y, -z-1/2'
'-x-1/2, y-1/2, z'
'x, -y-1/2, z-1/2'

loop_
_atom_site_label
_atom_site_type_symbol
_atom_site_fract_x
_atom_site_fract_y
_atom_site_fract_z
_atom_site_U_iso_or_equiv
_atom_site_adp_type
_atom_site_occupancy
_atom_site_symmetry_multiplicity
_atom_site_calc_flag
_atom_site_refinement_flags
N1 N 0.4222(4) 0.3229(6) 0.4870(4) 0.0178(13) Uani 1 1 d .
H1 H 0.4006 0.3845 0.5334 0.021 Uiso 1 1 calc R
C2 C 0.5127(6) 0.2321(7) 0.5074(5) 0.0180(15) Uani 1 1 d .
S2 S 0.57996(16) 0.2320(2) 0.61488(12) 0.0239(4) Uani 1 1 d .
N3 N 0.5393(4) 0.1432(5) 0.4295(4) 0.0173(13) Uani 1 1 d .
H3 H 0.5978 0.0846 0.4365 0.021 Uiso 1 1 calc R
C4 C 0.4836(6) 0.1384(6) 0.3437(4) 0.0171(16) Uani 1 1 d .
H4 H 0.5066 0.0714 0.2937 0.021 Uiso 1 1 calc R
C5 C 0.3932(6) 0.2294(7) 0.3267(5) 0.0223(17) Uani 1 1 d .
H5 H 0.3520 0.2270 0.2662 0.027 Uiso 1 1 calc R
C6 C 0.3655(6) 0.3235(7) 0.4018(5) 0.0215(16) Uani 1 1 d .
H6 H 0.3048 0.3904 0.3928 0.026 Uiso 1 1 calc R
I1 I 0.27426(4) 0.55982(4) 0.63363(3) 0.01884(15) Uani 1 1 d .

loop_
_atom_site_aniso_label
_atom_site_aniso_U_11
_atom_site_aniso_U_22
_atom_site_aniso_U_33
_atom_site_aniso_U_23
_atom_site_aniso_U_13
_atom_site_aniso_U_12
N1 0.017(3) 0.020(3) 0.016(3) -0.003(2) -0.001(3) 0.002(3)
C2 0.014(4) 0.027(4) 0.014(3) 0.001(3) 0.005(3) -0.003(3)
S2 0.0197(11) 0.0367(11) 0.0154(9) -0.0026(8) -0.0024(8) 0.0012(8)
N3 0.014(3) 0.020(3) 0.018(3) 0.000(2) 0.001(3) 0.004(2)
C4 0.027(4) 0.016(3) 0.009(4) -0.001(3) -0.001(3) 0.003(3)
C5 0.030(5) 0.025(4) 0.012(3) 0.006(3) -0.003(3) -0.010(3)
C6 0.022(4) 0.018(4) 0.025(4) 0.007(3) 0.004(3) 0.003(3)
I1 0.0172(3) 0.0162(2) 0.0231(2) -0.0038(2) 0.0033(2) -0.0015(2)

loop_
_atom_type_symbol
_atom_type_description
_atom_type_scat_dispersion_real
_atom_type_scat_dispersion_imag
_atom_type_scat_source
C C 0.0033 0.0016 'International Tables Vol C Tables 4.2.6.8 and 6.1.1.4'
H H 0.0000 0.0000 'International Tables Vol C Tables 4.2.6.8 and 6.1.1.4'
N N 0.0061 0.0033 'International Tables Vol C Tables 4.2.6.8 and 6.1.1.4'
S S 0.1246 0.1234 'International Tables Vol C Tables 4.2.6.8 and 6.1.1.4'
I I -0.4742 1.8119 'International Tables Vol C Tables 4.2.6.8 and 6.1.1.4'

loop_
_geom_angle_atom_site_label_1
_geom_angle_atom_site_label_2
_geom_angle_atom_site_label_3
_geom_angle
C6 N1 C2 124.4(6)
N3 C2 N1 112.5(6)
N3 C2 S2 124.3(5)
N1 C2 S2 123.2(5)
C4 N3 C2 125.0(6)
N3 C4 C5 120.6(6)
C6 C5 C4 116.4(6)
N1 C6 C5 121.1(6)

loop_
_geom_bond_atom_site_label_1
_geom_bond_atom_site_label_2
_geom_bond_distance
N1 C6 1.329(8)
N1 C2 1.383(8)
C2 N3 1.365(7)
C2 S2 1.652(7)
N3 C4 1.332(8)
C4 C5 1.373(9)
C5 C6 1.368(9)

loop_
_geom_hbond_atom_site_label_D
_geom_hbond_atom_site_label_H
_geom_hbond_atom_site_label_A
_geom_hbond_distance_DH
_geom_hbond_distance_HA
_geom_hbond_distance_DA
_geom_hbond_angle_DHA
_geom_hbond_site_symmetry_A
N1 H1 I1 0.88 2.57 3.415(5) 160.1 .
N3 H3 I1 0.88 2.64 3.447(5) 152.3 3_556
C5 H5 I1 0.95 3.04 3.796(7) 137.9 2_564
